data_7026706
loop_
_publ_author_name
'Allen, John J.'
'Hamilton, Christopher E.'
'Barron, Andrew R.'

_publ_section_title
;
 Synthesis and characterization of aryl substituted bis(2-pyridyl)amines
 and their copper olefin complexes: investigation of remote steric control
 over olefin binding.
;
_journal_issue 47
_journal_name_full 'Dalton transactions (Cambridge, England : 2003)'
_journal_page_first 11451
_journal_page_last 11468
_journal_paper_doi 10.1039/c0dt00608d
_journal_volume 39
_journal_year 2010
_chemical_formula_moiety 'C27 H27 Cu N3, B F4'
_chemical_formula_sum 'C27 H27 B Cu F4 N3'
_chemical_formula_weight 543.87
_chemical_melting_point 448
_chemical_name_common '(N-(mesityl)dipyridylamine)(\h2-styrene)copper(I) tetrafluoroborate'
_space_group_IT_number 14
_symmetry_cell_setting monoclinic
_symmetry_Int_Tables_number 14
_symmetry_space_group_name_Hall '-P 2yn'
_symmetry_space_group_name_H-M 'P 1 21/n 1'
_atom_sites_solution_hydrogens geom
_atom_sites_solution_primary direct
_atom_sites_solution_secondary difmap
_audit_creation_method SHELXL-97
_cell_angle_alpha 90.00
_cell_angle_beta 105.69(3)
_cell_angle_gamma 90.00
_cell_formula_units_Z 8
_cell_length_a 13.001(3)
_cell_length_b 17.616(4)
_cell_length_c 23.608(5)
_cell_measurement_reflns_used 3680
_cell_measurement_temperature 298(2)
_cell_measurement_theta_max 16.40
_cell_measurement_theta_min 2.36
_cell_volume 5205(2)
_computing_cell_refinement 'SMART v5.630 (Bruker-AXS 2003)'
_computing_data_collection 'SMART v5.630 (Bruker-AXS 2003)'
_computing_data_reduction 'Bruker SAINT+ v6.45 (Bruker-AXS 2003)'
_computing_molecular_graphics 'SHELXTL v5.1'
_computing_publication_material 'SHELXTL v5.1'
_computing_structure_refinement 'SHELXTL v5.1'
_computing_structure_solution 'SHELXTL v5.1 (Bruker-AXS, 1998)'
_diffrn_ambient_pressure 101.33
_diffrn_ambient_temperature 298(2)
_diffrn_measured_fraction_theta_full 0.979
_diffrn_measured_fraction_theta_max 0.979
_diffrn_measurement_device_type 'Bruker CCD area detector'
_diffrn_measurement_method '\w scans'
_diffrn_radiation_monochromator graphite
_diffrn_radiation_probe x-ray
_diffrn_radiation_type MoK\a
_diffrn_radiation_wavelength 0.71073
_diffrn_reflns_av_R_equivalents 0.1166
_diffrn_reflns_av_sigmaI/netI 0.1339
_diffrn_reflns_limit_h_max 16
_diffrn_reflns_limit_h_min -17
_diffrn_reflns_limit_k_max 23
_diffrn_reflns_limit_k_min -23
_diffrn_reflns_limit_l_max 31
_diffrn_reflns_limit_l_min -31
_diffrn_reflns_number 63241
_diffrn_reflns_theta_full 28.31
_diffrn_reflns_theta_max 28.31
_diffrn_reflns_theta_min 1.46
_diffrn_source 'fine-focus sealed tube'
_diffrn_source_type 'Bruker SMART CCD'
_exptl_absorpt_coefficient_mu 0.888
_exptl_absorpt_correction_T_max 0.8494
_exptl_absorpt_correction_T_min 0.6504
_exptl_absorpt_correction_type multi-scan
_exptl_absorpt_process_details 'SADABS v2.10 (Bruker-AXS, 2003)'
_exptl_crystal_colour colorless
_exptl_crystal_density_diffrn 1.388
_exptl_crystal_density_method 'not measured'
_exptl_crystal_description plate
_exptl_crystal_F_000 2240
_exptl_crystal_recrystallization_method 'cooled sat. solution in 2-butanol to -12 deg. C for several days'
_exptl_crystal_size_max 0.53
_exptl_crystal_size_mid 0.41
_exptl_crystal_size_min 0.19
_refine_diff_density_max 0.358
_refine_diff_density_min -0.269
_refine_diff_density_rms 0.063
_refine_ls_extinction_method none
_refine_ls_goodness_of_fit_ref 0.920
_refine_ls_hydrogen_treatment constr
_refine_ls_matrix_type full
_refine_ls_number_parameters 721
_refine_ls_number_reflns 12690
_refine_ls_number_restraints 12
_refine_ls_restrained_S_all 0.922
_refine_ls_R_factor_all 0.2229
_refine_ls_R_factor_gt 0.0616
_refine_ls_shift/su_max 0.000
_refine_ls_shift/su_mean 0.000
_refine_ls_structure_factor_coef Fsqd
_refine_ls_weighting_details 'calc w=1/[\s^2^(Fo^2^)+(0.0975P)^2^+0.0000P] where P=(Fo^2^+2Fc^2^)/3'
_refine_ls_weighting_scheme calc
_refine_ls_wR_factor_gt 0.1381
_refine_ls_wR_factor_ref 0.2092
_reflns_number_gt 4306
_reflns_number_total 12690
_reflns_threshold_expression >2sigma(I)
_cod_data_source_file c0dt00608d.txt
_cod_data_source_block comdps
_cod_original_cell_volume 5205.1(18)
_cod_original_sg_symbol_H-M 'P 21/n'
_cod_database_code 7026706

loop_
_symmetry_equiv_pos_as_xyz
'x, y, z'
'-x+1/2, y+1/2, -z+1/2'
'-x, -y, -z'
'x-1/2, -y-1/2, z-1/2'

loop_
_atom_site_label
_atom_site_type_symbol
_atom_site_fract_x
_atom_site_fract_y
_atom_site_fract_z
_atom_site_U_iso_or_equiv
_atom_site_adp_type
_atom_site_occupancy
_atom_site_symmetry_multiplicity
_atom_site_calc_flag
_atom_site_refinement_flags
_atom_site_disorder_assembly
_atom_site_disorder_group
Cu1 Cu 0.70415(5) 0.78665(3) 0.17922(3) 0.0738(2) Uani 1 1 d . . .
N1 N 0.8596(3) 0.9115(2) 0.15373(15) 0.0572(9) Uani 1 1 d . . .
N2 N 0.6780(3) 0.8720(2) 0.12331(16) 0.0656(10) Uani 1 1 d . . .
N3 N 0.8542(3) 0.7810(2) 0.17957(17) 0.0690(10) Uani 1 1 d . . .
C1 C 0.7511(4) 0.9268(3) 0.12676(17) 0.0560(11) Uani 1 1 d . . .
C2 C 0.7205(4) 0.9972(3) 0.1030(2) 0.0709(13) Uani 1 1 d . . .
H2A H 0.7718 1.0348 0.1054 0.085 Uiso 1 1 calc R . .
C3 C 0.6159(5) 1.0127(3) 0.0758(2) 0.0852(16) Uani 1 1 d . . .
H3A H 0.5954 1.0611 0.0612 0.102 Uiso 1 1 calc R . .
C4 C 0.5404(4) 0.9553(4) 0.0702(2) 0.0840(16) Uani 1 1 d . . .
H4A H 0.4690 0.9634 0.0507 0.101 Uiso 1 1 calc R . .
C5 C 0.5753(4) 0.8869(3) 0.0945(2) 0.0760(14) Uani 1 1 d . . .
H5A H 0.5255 0.8481 0.0911 0.091 Uiso 1 1 calc R . .
C6 C 0.9074(4) 0.8399(3) 0.16494(18) 0.0616(12) Uani 1 1 d . . .
C7 C 1.0124(4) 0.8313(3) 0.1620(2) 0.0725(13) Uani 1 1 d . . .
H7A H 1.0491 0.8728 0.1528 0.087 Uiso 1 1 calc R . .
C8 C 1.0621(4) 0.7619(3) 0.1728(3) 0.0865(16) Uani 1 1 d . . .
H8A H 1.1320 0.7560 0.1706 0.104 Uiso 1 1 calc R . .
C9 C 1.0075(5) 0.7014(3) 0.1868(2) 0.0907(17) Uani 1 1 d . . .
H9A H 1.0391 0.6538 0.1943 0.109 Uiso 1 1 calc R . .
C10 C 0.9052(5) 0.7134(3) 0.1894(2) 0.0895(16) Uani 1 1 d . . .
H10A H 0.8679 0.6722 0.1986 0.107 Uiso 1 1 calc R . .
C11 C 0.9303(3) 0.9762(2) 0.1720(2) 0.0578(11) Uani 1 1 d . . .
C12 C 0.9726(4) 1.0143(3) 0.1322(2) 0.0719(13) Uani 1 1 d . . .
C13 C 1.0355(4) 1.0777(3) 0.1528(3) 0.0863(16) Uani 1 1 d . . .
H13A H 1.0637 1.1049 0.1267 0.104 Uiso 1 1 calc R . .
C14 C 1.0574(4) 1.1015(3) 0.2104(3) 0.0908(17) Uani 1 1 d . . .
C15 C 1.0168(4) 1.0615(3) 0.2479(2) 0.0819(15) Uani 1 1 d . . .
H15A H 1.0328 1.0769 0.2870 0.098 Uiso 1 1 calc R . .
C16 C 0.9521(4) 0.9980(3) 0.2307(2) 0.0635(12) Uani 1 1 d . . .
C17 C 0.9519(5) 0.9902(3) 0.0688(2) 0.0966(18) Uani 1 1 d . . .
H17A H 0.9884 1.0239 0.0489 0.145 Uiso 0.50 1 calc PR . .
H17B H 0.8765 0.9920 0.0501 0.145 Uiso 0.50 1 calc PR . .
H17C H 0.9775 0.9394 0.0671 0.145 Uiso 0.50 1 calc PR . .
H17D H 0.9065 0.9462 0.0619 0.145 Uiso 0.50 1 calc PR . .
H17E H 1.0184 0.9782 0.0606 0.145 Uiso 0.50 1 calc PR . .
H17F H 0.9175 1.0308 0.0436 0.145 Uiso 0.50 1 calc PR . .
C18 C 1.1256(6) 1.1719(4) 0.2302(4) 0.150(3) Uani 1 1 d . . .
H18A H 1.1471 1.1925 0.1975 0.225 Uiso 0.50 1 calc PR . .
H18B H 1.1878 1.1585 0.2610 0.225 Uiso 0.50 1 calc PR . .
H18C H 1.0849 1.2091 0.2445 0.225 Uiso 0.50 1 calc PR . .
H18D H 1.1328 1.1809 0.2712 0.225 Uiso 0.50 1 calc PR . .
H18E H 1.0921 1.2149 0.2077 0.225 Uiso 0.50 1 calc PR . .
H18F H 1.1950 1.1643 0.2242 0.225 Uiso 0.50 1 calc PR . .
C19 C 0.9082(4) 0.9546(3) 0.2740(2) 0.0902(16) Uani 1 1 d . . .
H19A H 0.9316 0.9781 0.3120 0.135 Uiso 0.50 1 calc PR . .
H19B H 0.9336 0.9032 0.2764 0.135 Uiso 0.50 1 calc PR . .
H19C H 0.8316 0.9548 0.2611 0.135 Uiso 0.50 1 calc PR . .
H19D H 0.8662 0.9126 0.2543 0.135 Uiso 0.50 1 calc PR . .
H19E H 0.8643 0.9875 0.2899 0.135 Uiso 0.50 1 calc PR . .
H19F H 0.9663 0.9359 0.3052 0.135 Uiso 0.50 1 calc PR . .
C20 C 0.5705(5) 0.7634(3) 0.2000(3) 0.0925(17) Uani 1 1 d . . .
H20A H 0.5386 0.8049 0.2163 0.111 Uiso 1 1 calc R . .
H20B H 0.5186 0.7329 0.1720 0.111 Uiso 1 1 calc R . .
C21 C 0.6510(5) 0.7246(3) 0.2387(3) 0.0887(16) Uani 1 1 d . . .
H21A H 0.6501 0.6697 0.2322 0.106 Uiso 1 1 calc R . .
C22 C 0.6999(4) 0.7477(3) 0.3001(3) 0.0738(14) Uani 1 1 d . . .
C23 C 0.7397(6) 0.6943(4) 0.3434(4) 0.123(2) Uani 1 1 d . . .
H23A H 0.7398 0.6434 0.3330 0.148 Uiso 1 1 calc R . .
C24 C 0.7792(7) 0.7149(5) 0.4015(4) 0.137(3) Uani 1 1 d . . .
H24A H 0.8048 0.6774 0.4296 0.165 Uiso 1 1 calc R . .
C25 C 0.7817(5) 0.7859(5) 0.4184(3) 0.1004(18) Uani 1 1 d . . .
H25A H 0.8076 0.7983 0.4580 0.120 Uiso 1 1 calc R . .
C26 C 0.7462(5) 0.8415(4) 0.3777(3) 0.0964(18) Uani 1 1 d . . .
H26A H 0.7499 0.8923 0.3890 0.116 Uiso 1 1 calc R . .
C27 C 0.7048(5) 0.8213(4) 0.3200(3) 0.0929(17) Uani 1 1 d . . .
H27A H 0.6787 0.8596 0.2927 0.111 Uiso 1 1 calc R . .
Cu2 Cu 0.31215(5) 0.36541(4) 0.05003(3) 0.0820(3) Uani 1 1 d . . .
N4 N 0.1330(3) 0.4295(2) 0.10214(15) 0.0599(10) Uani 1 1 d . . .
N5 N 0.2866(3) 0.4685(2) 0.07320(17) 0.0704(11) Uani 1 1 d . . .
N6 N 0.1601(3) 0.3388(2) 0.03343(17) 0.0631(10) Uani 1 1 d . . .
C28 C 0.2021(4) 0.4871(3) 0.09157(19) 0.0617(12) Uani 1 1 d . . .
C29 C 0.1806(4) 0.5625(3) 0.1024(2) 0.0803(15) Uani 1 1 d . . .
H29A H 0.1219 0.5748 0.1159 0.096 Uiso 1 1 calc R . .
C30 C 0.2468(5) 0.6176(3) 0.0927(2) 0.0915(17) Uani 1 1 d . . .
H30A H 0.2324 0.6683 0.0985 0.110 Uiso 1 1 calc R . .
C31 C 0.3346(5) 0.5988(4) 0.0744(2) 0.0895(17) Uani 1 1 d . . .
H31A H 0.3814 0.6360 0.0686 0.107 Uiso 1 1 calc R . .
C32 C 0.3519(4) 0.5255(4) 0.0651(2) 0.0880(16) Uani 1 1 d . . .
H32A H 0.4115 0.5130 0.0524 0.106 Uiso 1 1 calc R . .
C33 C 0.1047(4) 0.3614(3) 0.0697(2) 0.0610(12) Uani 1 1 d . . .
C34 C 0.0158(4) 0.3209(3) 0.0765(2) 0.0771(14) Uani 1 1 d . . .
H34A H -0.0197 0.3359 0.1040 0.093 Uiso 1 1 calc R . .
C35 C -0.0176(5) 0.2582(3) 0.0413(3) 0.0938(18) Uani 1 1 d . . .
H35A H -0.0758 0.2297 0.0448 0.113 Uiso 1 1 calc R . .
C36 C 0.0363(5) 0.2386(3) 0.0011(3) 0.0907(17) Uani 1 1 d . . .
H36A H 0.0129 0.1980 -0.0243 0.109 Uiso 1 1 calc R . .
C37 C 0.1228(4) 0.2779(3) -0.0015(2) 0.0783(15) Uani 1 1 d . . .
H37A H 0.1592 0.2630 -0.0285 0.094 Uiso 1 1 calc R . .
C38 C 0.0758(4) 0.4489(2) 0.1450(2) 0.0581(11) Uani 1 1 d . . .
C39 C -0.0243(4) 0.4820(3) 0.12697(19) 0.0615(12) Uani 1 1 d . . .
C40 C -0.0746(4) 0.5014(3) 0.1697(2) 0.0701(13) Uani 1 1 d . . .
H40A H -0.1420 0.5235 0.1584 0.084 Uiso 1 1 calc R . .
C41 C -0.0270(5) 0.4885(3) 0.2287(2) 0.0720(14) Uani 1 1 d . . .
C42 C 0.0708(5) 0.4544(3) 0.2447(2) 0.0789(15) Uani 1 1 d . . .
H42A H 0.1020 0.4448 0.2844 0.095 Uiso 1 1 calc R . .
C43 C 0.1259(4) 0.4334(3) 0.2040(2) 0.0673(13) Uani 1 1 d . . .
C44 C -0.0806(4) 0.4973(3) 0.0633(2) 0.0830(15) Uani 1 1 d . . .
H44A H -0.1487 0.5203 0.0605 0.124 Uiso 0.50 1 calc PR . .
H44B H -0.0910 0.4503 0.0418 0.124 Uiso 0.50 1 calc PR . .
H44C H -0.0380 0.5308 0.0469 0.124 Uiso 0.50 1 calc PR . .
H44D H -0.0364 0.4807 0.0390 0.124 Uiso 0.50 1 calc PR . .
H44E H -0.0941 0.5507 0.0577 0.124 Uiso 0.50 1 calc PR . .
H44F H -0.1471 0.4701 0.0526 0.124 Uiso 0.50 1 calc PR . .
C45 C -0.0836(5) 0.5117(4) 0.2750(2) 0.111(2) Uani 1 1 d . . .
H45A H -0.1510 0.5348 0.2560 0.167 Uiso 0.50 1 calc PR . .
H45B H -0.0400 0.5474 0.3018 0.167 Uiso 0.50 1 calc PR . .
H45C H -0.0953 0.4676 0.2963 0.167 Uiso 0.50 1 calc PR . .
H45D H -0.0398 0.4984 0.3134 0.167 Uiso 0.50 1 calc PR . .
H45E H -0.1509 0.4858 0.2676 0.167 Uiso 0.50 1 calc PR . .
H45F H -0.0956 0.5656 0.2731 0.167 Uiso 0.50 1 calc PR . .
C46 C 0.2351(5) 0.3976(4) 0.2233(3) 0.107(2) Uani 1 1 d . . .
H46A H 0.2602 0.3871 0.1894 0.161 Uiso 0.50 1 calc PR . .
H46B H 0.2309 0.3511 0.2438 0.161 Uiso 0.50 1 calc PR . .
H46C H 0.2836 0.4318 0.2490 0.161 Uiso 0.50 1 calc PR . .
H46D H 0.2563 0.3929 0.2654 0.161 Uiso 0.50 1 calc PR . .
H46E H 0.2856 0.4289 0.2110 0.161 Uiso 0.50 1 calc PR . .
H46F H 0.2329 0.3482 0.2058 0.161 Uiso 0.50 1 calc PR . .
C47 C 0.4656(5) 0.3379(4) 0.0711(4) 0.138(3) Uani 1 1 d . . .
H47A H 0.5088 0.3627 0.0489 0.166 Uiso 1 1 calc R . .
H47B H 0.5011 0.3336 0.1128 0.166 Uiso 1 1 calc R . .
C48 C 0.4073(5) 0.2756(4) 0.0449(3) 0.1029(19) Uani 1 1 d . . .
H48A H 0.4126 0.2647 0.0051 0.124 Uiso 1 1 calc R . .
C49 C 0.3754(5) 0.2097(4) 0.0752(3) 0.0842(16) Uani 1 1 d . . .
C50 C 0.3314(5) 0.1483(4) 0.0414(3) 0.0995(19) Uani 1 1 d . . .
H50A H 0.3239 0.1495 0.0011 0.119 Uiso 1 1 calc R . .
C51 C 0.2975(5) 0.0840(4) 0.0663(4) 0.117(2) Uani 1 1 d . . .
H51A H 0.2690 0.0426 0.0429 0.141 Uiso 1 1 calc R . .
C52 C 0.3063(7) 0.0828(5) 0.1240(5) 0.137(3) Uani 1 1 d . . .
H52A H 0.2813 0.0413 0.1408 0.164 Uiso 1 1 calc R . .
C53 C 0.3516(8) 0.1418(7) 0.1577(4) 0.149(3) Uani 1 1 d . . .
H53A H 0.3614 0.1392 0.1981 0.179 Uiso 1 1 calc R . .
C54 C 0.3834(6) 0.2051(5) 0.1344(4) 0.124(2) Uani 1 1 d . . .
H54A H 0.4110 0.2459 0.1588 0.148 Uiso 1 1 calc R . .
B1 B 0.3493(8) 0.3881(6) -0.0920(5) 0.102(2) Uani 1 1 d . . .
F1 F 0.4076(14) 0.4467(14) -0.0640(9) 0.199(9) Uani 0.50 1 d P A -1
F2 F 0.4039(16) 0.3193(9) -0.0902(7) 0.140(7) Uani 0.50 1 d P A -1
F3 F 0.2678(9) 0.3790(8) -0.0675(5) 0.105(5) Uani 0.50 1 d P A -1
F4 F 0.3063(13) 0.4088(12) -0.1526(8) 0.106(5) Uani 0.50 1 d P A -1
F1A F 0.2743(14) 0.3408(15) -0.0904(8) 0.217(9) Uani 0.50 1 d P A -2
F2A F 0.354(2) 0.4363(14) -0.0488(10) 0.246(10) Uani 0.50 1 d P A -2
F3A F 0.4372(14) 0.3538(13) -0.0775(11) 0.195(10) Uani 0.50 1 d P A -2
F4A F 0.334(2) 0.4196(15) -0.1416(13) 0.210(13) Uani 0.50 1 d P A -2
B2 B 0.2662(7) 0.8525(5) 0.0777(5) 0.096(2) Uani 1 1 d . . .
F11 F 0.202(2) 0.8233(14) 0.0967(14) 0.34(2) Uani 0.50 1 d PD B -1
F12 F 0.3266(10) 0.7942(5) 0.0653(6) 0.164(4) Uani 0.50 1 d PD B -1
F13 F 0.3311(12) 0.8985(6) 0.1112(7) 0.149(5) Uani 0.50 1 d PD B -1
F14 F 0.2163(18) 0.8837(10) 0.0280(7) 0.244(10) Uani 0.50 1 d PD B -1
F11A F 0.3279(15) 0.8391(15) 0.1263(7) 0.293(12) Uani 0.50 1 d PD B -2
F12A F 0.2112(18) 0.7934(8) 0.0617(8) 0.235(10) Uani 0.50 1 d PD B -2
F13A F 0.1960(13) 0.8967(7) 0.0980(9) 0.240(8) Uani 0.50 1 d PD B -2
F14A F 0.2998(10) 0.8870(8) 0.0380(6) 0.158(5) Uani 0.50 1 d PD B -2

loop_
_atom_site_aniso_label
_atom_site_aniso_U_11
_atom_site_aniso_U_22
_atom_site_aniso_U_33
_atom_site_aniso_U_23
_atom_site_aniso_U_13
_atom_site_aniso_U_12
Cu1 0.0817(5) 0.0691(4) 0.0768(4) 0.0055(3) 0.0318(3) -0.0056(3)
N1 0.059(2) 0.054(2) 0.058(2) -0.0018(18) 0.0145(19) 0.002(2)
N2 0.058(3) 0.076(3) 0.064(3) 0.002(2) 0.018(2) -0.002(2)
N3 0.073(3) 0.057(3) 0.079(3) 0.007(2) 0.024(2) 0.003(2)
C1 0.064(3) 0.063(3) 0.042(3) -0.003(2) 0.016(2) 0.003(3)
C2 0.069(3) 0.067(3) 0.073(3) 0.003(3) 0.013(3) 0.000(3)
C3 0.096(4) 0.084(4) 0.069(4) 0.005(3) 0.012(3) 0.012(4)
C4 0.070(4) 0.113(5) 0.062(3) 0.011(3) 0.007(3) 0.009(4)
C5 0.066(4) 0.100(4) 0.062(3) 0.003(3) 0.018(3) -0.010(3)
C6 0.065(3) 0.069(3) 0.049(3) -0.008(2) 0.014(2) 0.006(3)
C7 0.069(3) 0.061(3) 0.087(4) -0.004(3) 0.020(3) 0.000(3)
C8 0.073(4) 0.076(4) 0.106(4) -0.011(3) 0.017(3) 0.008(3)
C9 0.095(5) 0.064(4) 0.107(5) -0.002(3) 0.017(4) 0.019(3)
C10 0.096(5) 0.058(4) 0.115(5) 0.003(3) 0.032(4) -0.001(3)
C11 0.062(3) 0.053(3) 0.058(3) -0.007(2) 0.015(2) 0.000(2)
C12 0.076(3) 0.071(3) 0.073(4) -0.002(3) 0.028(3) -0.002(3)
C13 0.088(4) 0.075(4) 0.105(5) -0.002(3) 0.041(3) -0.019(3)
C14 0.073(4) 0.080(4) 0.124(5) -0.032(4) 0.035(4) -0.018(3)
C15 0.071(3) 0.093(4) 0.079(4) -0.035(3) 0.018(3) -0.002(3)
C16 0.062(3) 0.063(3) 0.067(3) -0.001(3) 0.019(3) 0.003(3)
C17 0.120(5) 0.101(4) 0.082(4) 0.000(3) 0.049(4) -0.013(4)
C18 0.136(6) 0.116(6) 0.212(8) -0.059(6) 0.072(6) -0.053(5)
C19 0.109(4) 0.101(4) 0.061(3) -0.012(3) 0.023(3) 0.005(3)
C20 0.087(4) 0.105(4) 0.092(4) 0.005(4) 0.037(4) -0.021(4)
C21 0.104(4) 0.075(4) 0.097(5) 0.018(4) 0.044(4) -0.008(3)
C22 0.080(4) 0.064(4) 0.089(4) 0.012(3) 0.043(3) 0.001(3)
C23 0.187(7) 0.066(4) 0.118(6) 0.018(4) 0.043(5) 0.014(4)
C24 0.195(8) 0.107(6) 0.097(6) 0.018(5) 0.017(5) 0.021(6)
C25 0.094(4) 0.123(6) 0.089(5) 0.002(5) 0.034(4) -0.002(4)
C26 0.095(4) 0.097(5) 0.105(5) -0.011(4) 0.040(4) 0.014(4)
C27 0.103(5) 0.082(4) 0.098(5) 0.011(4) 0.035(4) 0.023(3)
Cu2 0.0631(4) 0.0759(5) 0.1112(6) -0.0024(4) 0.0308(4) 0.0054(3)
N4 0.065(2) 0.056(2) 0.063(2) 0.003(2) 0.025(2) -0.002(2)
N5 0.060(2) 0.073(3) 0.084(3) -0.002(2) 0.028(2) -0.003(2)
N6 0.058(2) 0.059(2) 0.074(3) -0.004(2) 0.021(2) 0.005(2)
C28 0.074(3) 0.058(3) 0.054(3) 0.001(2) 0.019(2) -0.008(3)
C29 0.088(4) 0.064(3) 0.100(4) -0.002(3) 0.045(3) -0.006(3)
C30 0.114(5) 0.066(4) 0.103(4) -0.008(3) 0.044(4) -0.014(3)
C31 0.091(4) 0.081(4) 0.100(4) 0.006(3) 0.031(3) -0.028(3)
C32 0.075(4) 0.086(4) 0.112(5) -0.004(3) 0.040(3) -0.016(3)
C33 0.062(3) 0.056(3) 0.064(3) 0.003(2) 0.014(2) -0.001(2)
C34 0.078(3) 0.064(3) 0.100(4) -0.017(3) 0.043(3) -0.013(3)
C35 0.089(4) 0.074(4) 0.126(5) -0.025(4) 0.043(4) -0.023(3)
C36 0.084(4) 0.081(4) 0.107(5) -0.031(3) 0.025(4) -0.009(3)
C37 0.071(4) 0.084(4) 0.082(4) -0.019(3) 0.025(3) 0.004(3)
C38 0.069(3) 0.054(3) 0.057(3) -0.001(2) 0.026(3) -0.006(2)
C39 0.073(3) 0.065(3) 0.051(3) 0.004(2) 0.024(3) -0.003(3)
C40 0.078(3) 0.067(3) 0.073(4) 0.000(3) 0.032(3) -0.005(3)
C41 0.095(4) 0.063(3) 0.066(4) -0.007(3) 0.036(3) -0.022(3)
C42 0.103(4) 0.082(4) 0.050(3) 0.004(3) 0.018(3) -0.020(3)
C43 0.073(3) 0.064(3) 0.059(3) 0.006(3) 0.009(3) -0.012(3)
C44 0.088(4) 0.102(4) 0.060(3) 0.012(3) 0.022(3) 0.019(3)
C45 0.147(6) 0.126(5) 0.083(4) -0.015(4) 0.069(4) -0.027(4)
C46 0.101(5) 0.121(5) 0.088(4) 0.019(4) 0.005(4) 0.009(4)
C47 0.055(4) 0.127(6) 0.232(9) -0.012(6) 0.039(5) 0.020(4)
C48 0.079(4) 0.102(5) 0.139(6) -0.004(5) 0.048(4) 0.028(4)
C49 0.086(4) 0.089(5) 0.077(4) 0.001(4) 0.022(3) 0.034(3)
C50 0.124(5) 0.097(5) 0.074(4) -0.007(4) 0.021(4) 0.032(4)
C51 0.109(5) 0.092(6) 0.129(7) -0.002(5) -0.005(5) 0.027(4)
C52 0.143(7) 0.124(7) 0.138(8) 0.044(6) 0.028(6) 0.036(6)
C53 0.201(10) 0.164(9) 0.076(6) 0.026(6) 0.023(6) 0.052(8)
C54 0.152(7) 0.108(6) 0.091(6) -0.008(5) 0.000(5) 0.032(5)
B1 0.085(7) 0.114(8) 0.123(8) -0.018(7) 0.055(7) -0.013(6)
F1 0.144(11) 0.261(18) 0.226(15) -0.144(12) 0.108(9) -0.116(13)
F2 0.20(2) 0.115(9) 0.124(7) -0.015(6) 0.077(9) 0.042(9)
F3 0.079(7) 0.153(10) 0.103(8) 0.032(7) 0.057(7) 0.045(8)
F4 0.097(6) 0.120(10) 0.109(10) -0.020(8) 0.042(6) -0.001(6)
F1A 0.150(16) 0.33(2) 0.156(13) 0.042(14) 0.024(9) -0.128(16)
F2A 0.26(3) 0.24(2) 0.221(18) -0.131(16) 0.048(16) 0.04(2)
F3A 0.100(9) 0.23(2) 0.29(2) 0.033(16) 0.108(11) 0.067(13)
F4A 0.29(3) 0.150(15) 0.26(3) 0.074(19) 0.20(2) 0.010(16)
B2 0.070(5) 0.096(7) 0.123(8) -0.004(6) 0.030(6) -0.025(6)
F11 0.32(3) 0.26(2) 0.56(5) -0.21(3) 0.34(3) -0.20(2)
F12 0.150(9) 0.096(7) 0.245(14) -0.042(7) 0.055(9) 0.006(7)
F13 0.160(10) 0.121(7) 0.153(12) -0.052(7) 0.023(8) -0.076(8)
F14 0.31(2) 0.193(15) 0.148(11) 0.004(10) -0.079(16) 0.065(18)
F11A 0.217(19) 0.47(4) 0.129(11) -0.05(2) -0.060(12) 0.04(3)
F12A 0.27(2) 0.123(10) 0.251(16) -0.020(10) -0.038(15) -0.091(12)
F13A 0.231(14) 0.139(9) 0.43(3) 0.051(12) 0.230(17) 0.047(10)
F14A 0.147(9) 0.188(12) 0.161(13) 0.019(10) 0.080(10) -0.040(10)

loop_
_atom_type_symbol
_atom_type_description
_atom_type_scat_dispersion_real
_atom_type_scat_dispersion_imag
_atom_type_scat_source
C C 0.0033 0.0016 'International Tables Vol C Tables 4.2.6.8 and 6.1.1.4'
H H 0.0000 0.0000 'International Tables Vol C Tables 4.2.6.8 and 6.1.1.4'
B B 0.0013 0.0007 'International Tables Vol C Tables 4.2.6.8 and 6.1.1.4'
N N 0.0061 0.0033 'International Tables Vol C Tables 4.2.6.8 and 6.1.1.4'
F F 0.0171 0.0103 'International Tables Vol C Tables 4.2.6.8 and 6.1.1.4'
Cu Cu 0.3201 1.2651 'International Tables Vol C Tables 4.2.6.8 and 6.1.1.4'

loop_
_geom_angle_atom_site_label_1
_geom_angle_atom_site_label_2
_geom_angle_atom_site_label_3
_geom_angle
N3 Cu1 N2 91.88(17)
N3 Cu1 C20 159.4(2)
N2 Cu1 C20 108.7(2)
N3 Cu1 C21 119.6(2)
N2 Cu1 C21 147.2(2)
C20 Cu1 C21 39.9(2)
C6 N1 C1 126.7(4)
C6 N1 C11 116.0(4)
C1 N1 C11 117.3(4)
C1 N2 C5 118.6(4)
C1 N2 Cu1 121.2(3)
C5 N2 Cu1 117.0(3)
C6 N3 C10 117.5(4)
C6 N3 Cu1 123.0(3)
C10 N3 Cu1 119.2(4)
N2 C1 C2 120.1(4)
N2 C1 N1 119.8(4)
C2 C1 N1 120.1(4)
C3 C2 C1 120.9(5)
C3 C2 H2A 119.5
C1 C2 H2A 119.5
C2 C3 C4 119.1(5)
C2 C3 H3A 120.5
C4 C3 H3A 120.5
C5 C4 C3 117.4(5)
C5 C4 H4A 121.3
C3 C4 H4A 121.3
N2 C5 C4 123.8(5)
N2 C5 H5A 118.1
C4 C5 H5A 118.1
N3 C6 C7 120.6(4)
N3 C6 N1 120.7(4)
C7 C6 N1 118.6(5)
C8 C7 C6 120.3(5)
C8 C7 H7A 119.8
C6 C7 H7A 119.8
C9 C8 C7 119.2(5)
C9 C8 H8A 120.4
C7 C8 H8A 120.4
C10 C9 C8 117.8(5)
C10 C9 H9A 121.1
C8 C9 H9A 121.1
N3 C10 C9 124.5(5)
N3 C10 H10A 117.8
C9 C10 H10A 117.8
C12 C11 C16 122.2(4)
C12 C11 N1 120.9(4)
C16 C11 N1 116.9(4)
C11 C12 C13 117.1(5)
C11 C12 C17 122.7(5)
C13 C12 C17 120.2(5)
C14 C13 C12 122.3(5)
C14 C13 H13A 118.8
C12 C13 H13A 118.8
C15 C14 C13 118.5(5)
C15 C14 C18 121.6(6)
C13 C14 C18 119.9(6)
C14 C15 C16 122.9(5)
C14 C15 H15A 118.6
C16 C15 H15A 118.6
C11 C16 C15 117.1(4)
C11 C16 C19 121.6(4)
C15 C16 C19 121.3(5)
C12 C17 H17A 109.5
C12 C17 H17B 109.5
H17A C17 H17B 109.5
C12 C17 H17C 109.5
H17A C17 H17C 109.5
H17B C17 H17C 109.5
C12 C17 H17D 109.5
H17A C17 H17D 141.1
H17B C17 H17D 56.3
H17C C17 H17D 56.3
C12 C17 H17E 109.5
H17A C17 H17E 56.3
H17B C17 H17E 141.1
H17C C17 H17E 56.3
H17D C17 H17E 109.5
C12 C17 H17F 109.5
H17A C17 H17F 56.3
H17B C17 H17F 56.3
H17C C17 H17F 141.1
H17D C17 H17F 109.5
H17E C17 H17F 109.5
C14 C18 H18A 109.5
C14 C18 H18B 109.5
H18A C18 H18B 109.5
C14 C18 H18C 109.5
H18A C18 H18C 109.5
H18B C18 H18C 109.5
C14 C18 H18D 109.5
H18A C18 H18D 141.1
H18B C18 H18D 56.3
H18C C18 H18D 56.3
C14 C18 H18E 109.5
H18A C18 H18E 56.3
H18B C18 H18E 141.1
H18C C18 H18E 56.3
H18D C18 H18E 109.5
C14 C18 H18F 109.5
H18A C18 H18F 56.3
H18B C18 H18F 56.3
H18C C18 H18F 141.1
H18D C18 H18F 109.5
H18E C18 H18F 109.5
C16 C19 H19A 109.5
C16 C19 H19B 109.5
H19A C19 H19B 109.5
C16 C19 H19C 109.5
H19A C19 H19C 109.5
H19B C19 H19C 109.5
C16 C19 H19D 109.5
H19A C19 H19D 141.1
H19B C19 H19D 56.3
H19C C19 H19D 56.3
C16 C19 H19E 109.5
H19A C19 H19E 56.3
H19B C19 H19E 141.1
H19C C19 H19E 56.3
H19D C19 H19E 109.5
C16 C19 H19F 109.5
H19A C19 H19F 56.3
H19B C19 H19F 56.3
H19C C19 H19F 141.1
H19D C19 H19F 109.5
H19E C19 H19F 109.5
C21 C20 Cu1 72.8(3)
C21 C20 H20A 116.3
Cu1 C20 H20A 116.3
C21 C20 H20B 116.3
Cu1 C20 H20B 116.3
H20A C20 H20B 113.3
C20 C21 C22 124.5(5)
C20 C21 Cu1 67.3(3)
C22 C21 Cu1 113.1(4)
C20 C21 H21A 114.3
C22 C21 H21A 114.3
Cu1 C21 H21A 114.3
C27 C22 C23 114.6(6)
C27 C22 C21 124.3(5)
C23 C22 C21 121.0(6)
C24 C23 C22 121.4(6)
C24 C23 H23A 119.3
C22 C23 H23A 119.3
C25 C24 C23 121.7(7)
C25 C24 H24A 119.1
C23 C24 H24A 119.1
C24 C25 C26 119.8(7)
C24 C25 H25A 120.1
C26 C25 H25A 120.1
C25 C26 C27 118.8(6)
C25 C26 H26A 120.6
C27 C26 H26A 120.6
C26 C27 C22 123.6(6)
C26 C27 H27A 118.2
C22 C27 H27A 118.2
N5 Cu2 N6 92.29(16)
N5 Cu2 C47 113.2(3)
N6 Cu2 C47 151.8(3)
N5 Cu2 C48 153.4(2)
N6 Cu2 C48 113.4(2)
C47 Cu2 C48 40.2(2)
C33 N4 C28 126.5(4)
C33 N4 C38 118.0(4)
C28 N4 C38 115.0(4)
C28 N5 C32 117.7(4)
C28 N5 Cu2 122.7(3)
C32 N5 Cu2 119.2(4)
C33 N6 C37 117.6(4)
C33 N6 Cu2 119.6(3)
C37 N6 Cu2 119.0(3)
N5 C28 C29 121.3(4)
N5 C28 N4 119.9(4)
C29 C28 N4 118.7(4)
C30 C29 C28 118.9(5)
C30 C29 H29A 120.6
C28 C29 H29A 120.6
C29 C30 C31 120.1(5)
C29 C30 H30A 120.0
C31 C30 H30A 120.0
C32 C31 C30 118.6(5)
C32 C31 H31A 120.7
C30 C31 H31A 120.7
C31 C32 N5 123.4(5)
C31 C32 H32A 118.3
N5 C32 H32A 118.3
N6 C33 C34 122.1(4)
N6 C33 N4 119.8(4)
C34 C33 N4 118.0(4)
C35 C34 C33 118.1(5)
C35 C34 H34A 120.9
C33 C34 H34A 120.9
C36 C35 C34 118.9(5)
C36 C35 H35A 120.6
C34 C35 H35A 120.6
C37 C36 C35 119.8(5)
C37 C36 H36A 120.1
C35 C36 H36A 120.1
C36 C37 N6 123.2(5)
C36 C37 H37A 118.4
N6 C37 H37A 118.4
C39 C38 C43 122.4(4)
C39 C38 N4 120.2(4)
C43 C38 N4 117.5(4)
C38 C39 C40 118.0(4)
C38 C39 C44 123.0(4)
C40 C39 C44 119.0(5)
C41 C40 C39 121.6(5)
C41 C40 H40A 119.2
C39 C40 H40A 119.2
C42 C41 C40 118.8(5)
C42 C41 C45 120.8(5)
C40 C41 C45 120.5(6)
C41 C42 C43 122.7(5)
C41 C42 H42A 118.7
C43 C42 H42A 118.7
C38 C43 C42 116.6(5)
C38 C43 C46 122.1(5)
C42 C43 C46 121.3(5)
C39 C44 H44A 109.5
C39 C44 H44B 109.5
H44A C44 H44B 109.5
C39 C44 H44C 109.5
H44A C44 H44C 109.5
H44B C44 H44C 109.5
C39 C44 H44D 109.5
H44A C44 H44D 141.1
H44B C44 H44D 56.3
H44C C44 H44D 56.3
C39 C44 H44E 109.5
H44A C44 H44E 56.3
H44B C44 H44E 141.1
H44C C44 H44E 56.3
H44D C44 H44E 109.5
C39 C44 H44F 109.5
H44A C44 H44F 56.3
H44B C44 H44F 56.3
H44C C44 H44F 141.1
H44D C44 H44F 109.5
H44E C44 H44F 109.5
C41 C45 H45A 109.5
C41 C45 H45B 109.5
H45A C45 H45B 109.5
C41 C45 H45C 109.5
H45A C45 H45C 109.5
H45B C45 H45C 109.5
C41 C45 H45D 109.5
H45A C45 H45D 141.1
H45B C45 H45D 56.3
H45C C45 H45D 56.3
C41 C45 H45E 109.5
H45A C45 H45E 56.3
H45B C45 H45E 141.1
H45C C45 H45E 56.3
H45D C45 H45E 109.5
C41 C45 H45F 109.5
H45A C45 H45F 56.3
H45B C45 H45F 56.3
H45C C45 H45F 141.1
H45D C45 H45F 109.5
H45E C45 H45F 109.5
C43 C46 H46A 109.5
C43 C46 H46B 109.5
H46A C46 H46B 109.5
C43 C46 H46C 109.5
H46A C46 H46C 109.5
H46B C46 H46C 109.5
C43 C46 H46D 109.5
H46A C46 H46D 141.1
H46B C46 H46D 56.3
H46C C46 H46D 56.3
C43 C46 H46E 109.5
H46A C46 H46E 56.3
H46B C46 H46E 141.1
H46C C46 H46E 56.3
H46D C46 H46E 109.5
C43 C46 H46F 109.5
H46A C46 H46F 56.3
H46B C46 H46F 56.3
H46C C46 H46F 141.1
H46D C46 H46F 109.5
H46E C46 H46F 109.5
C48 C47 Cu2 71.8(4)
C48 C47 H47A 116.4
Cu2 C47 H47A 116.4
C48 C47 H47B 116.4
Cu2 C47 H47B 116.4
H47A C47 H47B 113.4
C47 C48 C49 126.8(7)
C47 C48 Cu2 67.9(3)
C49 C48 Cu2 109.1(4)
C47 C48 H48A 114.3
C49 C48 H48A 114.3
Cu2 C48 H48A 114.3
C54 C49 C50 116.6(7)
C54 C49 C48 125.7(7)
C50 C49 C48 117.6(6)
C49 C50 C51 121.4(6)
C49 C50 H50A 119.3
C51 C50 H50A 119.3
C52 C51 C50 119.4(8)
C52 C51 H51A 120.3
C50 C51 H51A 120.3
C51 C52 C53 119.5(9)
C51 C52 H52A 120.2
C53 C52 H52A 120.2
C52 C53 C54 122.0(8)
C52 C53 H53A 119.0
C54 C53 H53A 119.0
C53 C54 C49 120.9(7)
C53 C54 H54A 119.5
C49 C54 H54A 119.5
F3A B1 F4A 111.5(17)
F3A B1 F1A 108.7(16)
F4A B1 F1A 112.5(17)
F3A B1 F2A 104.4(16)
F4A B1 F2A 113(2)
F1A B1 F2A 105.8(15)
F1 B1 F3 106.5(11)
F1 B1 F2 115.8(14)
F3 B1 F2 109.6(12)
F1 B1 F4 108.2(15)
F3 B1 F4 108.6(11)
F2 B1 F4 108.0(12)
F11A B2 F12A 107.1(16)
F11 B2 F13 117.4(16)
F11A B2 F14A 120.3(14)
F12A B2 F14A 116.7(15)
F11 B2 F14 107.3(19)
F13 B2 F14 112.1(12)
F11 B2 F12 105.2(15)
F13 B2 F12 106.7(10)
F14 B2 F12 107.5(13)
F11A B2 F13A 96.2(14)
F12A B2 F13A 101.2(14)
F14A B2 F13A 111.8(11)

loop_
_geom_bond_atom_site_label_1
_geom_bond_atom_site_label_2
_geom_bond_distance
Cu1 N3 1.951(4)
Cu1 N2 1.968(4)
Cu1 C20 1.972(5)
Cu1 C21 2.042(5)
N1 C6 1.400(5)
N1 C1 1.408(5)
N1 C11 1.455(5)
N2 C1 1.342(5)
N2 C5 1.350(6)
N3 C6 1.342(6)
N3 C10 1.353(6)
C1 C2 1.376(6)
C2 C3 1.365(7)
C2 H2A 0.9300
C3 C4 1.391(7)
C3 H3A 0.9300
C4 C5 1.358(7)
C4 H4A 0.9300
C5 H5A 0.9300
C6 C7 1.393(6)
C7 C8 1.375(7)
C7 H7A 0.9300
C8 C9 1.369(7)
C8 H8A 0.9300
C9 C10 1.365(7)
C9 H9A 0.9300
C10 H10A 0.9300
C11 C12 1.384(6)
C11 C16 1.391(6)
C12 C13 1.392(7)
C12 C17 1.507(7)
C13 C14 1.377(7)
C13 H13A 0.9300
C14 C15 1.346(7)
C14 C18 1.523(8)
C15 C16 1.393(7)
C15 H15A 0.9300
C16 C19 1.506(6)
C17 H17A 0.9600
C17 H17B 0.9600
C17 H17C 0.9600
C17 H17D 0.9600
C17 H17E 0.9600
C17 H17F 0.9600
C18 H18A 0.9600
C18 H18B 0.9600
C18 H18C 0.9600
C18 H18D 0.9600
C18 H18E 0.9600
C18 H18F 0.9600
C19 H19A 0.9600
C19 H19B 0.9600
C19 H19C 0.9600
C19 H19D 0.9600
C19 H19E 0.9600
C19 H19F 0.9600
C20 C21 1.372(7)
C20 H20A 0.9700
C20 H20B 0.9700
C21 C22 1.473(8)
C21 H21A 0.9800
C22 C27 1.375(7)
C22 C23 1.382(8)
C23 C24 1.379(9)
C23 H23A 0.9300
C24 C25 1.311(8)
C24 H24A 0.9300
C25 C26 1.361(8)
C25 H25A 0.9300
C26 C27 1.371(8)
C26 H26A 0.9300
C27 H27A 0.9300
Cu2 N5 1.951(4)
Cu2 N6 1.965(4)
Cu2 C47 1.981(6)
Cu2 C48 2.032(6)
N4 C33 1.417(5)
N4 C28 1.422(5)
N4 C38 1.449(5)
N5 C28 1.328(5)
N5 C32 1.361(6)
N6 C33 1.322(5)
N6 C37 1.359(6)
C28 C29 1.395(6)
C29 C30 1.358(7)
C29 H29A 0.9300
C30 C31 1.366(7)
C30 H30A 0.9300
C31 C32 1.338(7)
C31 H31A 0.9300
C32 H32A 0.9300
C33 C34 1.404(6)
C34 C35 1.381(7)
C34 H34A 0.9300
C35 C36 1.366(7)
C35 H35A 0.9300
C36 C37 1.335(7)
C36 H36A 0.9300
C37 H37A 0.9300
C38 C39 1.384(6)
C38 C43 1.395(6)
C39 C40 1.385(6)
C39 C44 1.508(6)
C40 C41 1.381(7)
C40 H40A 0.9300
C41 C42 1.364(7)
C41 C45 1.530(7)
C42 C43 1.396(7)
C42 H42A 0.9300
C43 C46 1.507(7)
C44 H44A 0.9600
C44 H44B 0.9600
C44 H44C 0.9600
C44 H44D 0.9600
C44 H44E 0.9600
C44 H44F 0.9600
C45 H45A 0.9600
C45 H45B 0.9600
C45 H45C 0.9600
C45 H45D 0.9600
C45 H45E 0.9600
C45 H45F 0.9600
C46 H46A 0.9600
C46 H46B 0.9600
C46 H46C 0.9600
C46 H46D 0.9600
C46 H46E 0.9600
C46 H46F 0.9600
C47 C48 1.381(8)
C47 H47A 0.9700
C47 H47B 0.9700
C48 C49 1.479(8)
C48 H48A 0.9800
C49 C54 1.374(9)
C49 C50 1.374(8)
C50 C51 1.401(9)
C50 H50A 0.9300
C51 C52 1.336(10)
C51 H51A 0.9300
C52 C53 1.345(11)
C52 H52A 0.9300
C53 C54 1.356(11)
C53 H53A 0.9300
C54 H54A 0.9300
B1 F3A 1.255(19)
B1 F4A 1.26(3)
B1 F1A 1.291(18)
B1 F2A 1.317(19)
B1 F1 1.35(2)
B1 F3 1.347(15)
B1 F2 1.398(19)
B1 F4 1.43(2)
B2 F11 1.171(16)
B2 F11A 1.232(16)
B2 F12A 1.261(14)
B2 F13 1.279(14)
B2 F14A 1.287(15)
B2 F14 1.298(16)
B2 F12 1.371(12)
B2 F13A 1.381(13)

loop_
_geom_torsion_atom_site_label_1
_geom_torsion_atom_site_label_2
_geom_torsion_atom_site_label_3
_geom_torsion_atom_site_label_4
_geom_torsion
N3 Cu1 N2 C1 -38.2(3)
C20 Cu1 N2 C1 140.5(4)
C21 Cu1 N2 C1 126.3(5)
N3 Cu1 N2 C5 162.4(4)
C20 Cu1 N2 C5 -18.9(4)
C21 Cu1 N2 C5 -33.2(6)
N2 Cu1 N3 C6 22.9(4)
C20 Cu1 N3 C6 -153.7(6)
C21 Cu1 N3 C6 -147.5(4)
N2 Cu1 N3 C10 -150.6(4)
C20 Cu1 N3 C10 32.9(8)
C21 Cu1 N3 C10 39.0(5)
C5 N2 C1 C2 2.1(6)
Cu1 N2 C1 C2 -157.0(3)
C5 N2 C1 N1 -176.6(4)
Cu1 N2 C1 N1 24.3(5)
C6 N1 C1 N2 17.9(6)
C11 N1 C1 N2 -162.2(4)
C6 N1 C1 C2 -160.8(4)
C11 N1 C1 C2 19.1(6)
N2 C1 C2 C3 0.2(7)
N1 C1 C2 C3 178.9(4)
C1 C2 C3 C4 -2.6(7)
C2 C3 C4 C5 2.4(8)
C1 N2 C5 C4 -2.3(7)
Cu1 N2 C5 C4 157.7(4)
C3 C4 C5 N2 0.0(8)
C10 N3 C6 C7 -2.0(6)
Cu1 N3 C6 C7 -175.6(3)
C10 N3 C6 N1 179.6(4)
Cu1 N3 C6 N1 6.0(6)
C1 N1 C6 N3 -35.0(6)
C11 N1 C6 N3 145.1(4)
C1 N1 C6 C7 146.6(4)
C11 N1 C6 C7 -33.3(5)
N3 C6 C7 C8 1.6(7)
N1 C6 C7 C8 180.0(4)
C6 C7 C8 C9 -0.5(8)
C7 C8 C9 C10 0.0(8)
C6 N3 C10 C9 1.6(8)
Cu1 N3 C10 C9 175.4(4)
C8 C9 C10 N3 -0.5(9)
C6 N1 C11 C12 97.6(5)
C1 N1 C11 C12 -82.3(5)
C6 N1 C11 C16 -82.9(5)
C1 N1 C11 C16 97.2(5)
C16 C11 C12 C13 -2.3(7)
N1 C11 C12 C13 177.1(4)
C16 C11 C12 C17 178.5(5)
N1 C11 C12 C17 -2.1(7)
C11 C12 C13 C14 1.3(8)
C17 C12 C13 C14 -179.5(5)
C12 C13 C14 C15 0.4(9)
C12 C13 C14 C18 -179.3(5)
C13 C14 C15 C16 -1.3(9)
C18 C14 C15 C16 178.4(5)
C12 C11 C16 C15 1.5(7)
N1 C11 C16 C15 -177.9(4)
C12 C11 C16 C19 -178.1(4)
N1 C11 C16 C19 2.5(6)
C14 C15 C16 C11 0.3(7)
C14 C15 C16 C19 180.0(5)
N3 Cu1 C20 C21 8.4(8)
N2 Cu1 C20 C21 -168.0(3)
Cu1 C20 C21 C22 103.3(5)
N3 Cu1 C21 C20 -176.6(3)
N2 Cu1 C21 C20 21.3(6)
N3 Cu1 C21 C22 64.1(5)
N2 Cu1 C21 C22 -97.9(6)
C20 Cu1 C21 C22 -119.2(6)
C20 C21 C22 C27 -27.3(8)
Cu1 C21 C22 C27 50.3(7)
C20 C21 C22 C23 149.1(6)
Cu1 C21 C22 C23 -133.4(5)
C27 C22 C23 C24 0.9(10)
C21 C22 C23 C24 -175.7(7)
C22 C23 C24 C25 -0.6(13)
C23 C24 C25 C26 -1.1(12)
C24 C25 C26 C27 2.4(10)
C25 C26 C27 C22 -2.0(9)
C23 C22 C27 C26 0.4(8)
C21 C22 C27 C26 176.9(5)
N6 Cu2 N5 C28 22.9(4)
C47 Cu2 N5 C28 -144.8(4)
C48 Cu2 N5 C28 -142.7(5)
N6 Cu2 N5 C32 -150.6(4)
C47 Cu2 N5 C32 41.7(5)
C48 Cu2 N5 C32 43.9(7)
N5 Cu2 N6 C33 -41.9(4)
C47 Cu2 N6 C33 113.5(6)
C48 Cu2 N6 C33 131.0(4)
N5 Cu2 N6 C37 160.6(4)
C47 Cu2 N6 C37 -43.9(7)
C48 Cu2 N6 C37 -26.4(4)
C32 N5 C28 C29 -0.1(7)
Cu2 N5 C28 C29 -173.7(4)
C32 N5 C28 N4 -178.4(4)
Cu2 N5 C28 N4 8.0(6)
C33 N4 C28 N5 -35.8(6)
C38 N4 C28 N5 153.4(4)
C33 N4 C28 C29 145.8(4)
C38 N4 C28 C29 -24.9(6)
N5 C28 C29 C30 1.2(7)
N4 C28 C29 C30 179.6(5)
C28 C29 C30 C31 -2.0(8)
C29 C30 C31 C32 1.5(9)
C30 C31 C32 N5 -0.4(9)
C28 N5 C32 C31 -0.3(8)
Cu2 N5 C32 C31 173.5(5)
C37 N6 C33 C34 5.6(7)
Cu2 N6 C33 C34 -152.1(4)
C37 N6 C33 N4 -172.8(4)
Cu2 N6 C33 N4 29.5(5)
C28 N4 C33 N6 14.5(6)
C38 N4 C33 N6 -175.0(4)
C28 N4 C33 C34 -164.0(4)
C38 N4 C33 C34 6.6(6)
N6 C33 C34 C35 -3.9(7)
N4 C33 C34 C35 174.5(4)
C33 C34 C35 C36 -0.6(8)
C34 C35 C36 C37 3.1(9)
C35 C36 C37 N6 -1.4(9)
C33 N6 C37 C36 -3.0(7)
Cu2 N6 C37 C36 154.9(4)
C33 N4 C38 C39 -80.2(5)
C28 N4 C38 C39 91.4(5)
C33 N4 C38 C43 100.3(5)
C28 N4 C38 C43 -88.1(5)
C43 C38 C39 C40 1.2(7)
N4 C38 C39 C40 -178.3(4)
C43 C38 C39 C44 -178.5(4)
N4 C38 C39 C44 2.1(7)
C38 C39 C40 C41 0.2(7)
C44 C39 C40 C41 179.8(4)
C39 C40 C41 C42 -1.4(7)
C39 C40 C41 C45 178.9(4)
C40 C41 C42 C43 1.4(7)
C45 C41 C42 C43 -179.0(5)
C39 C38 C43 C42 -1.2(7)
N4 C38 C43 C42 178.3(4)
C39 C38 C43 C46 -179.8(5)
N4 C38 C43 C46 -0.3(7)
C41 C42 C43 C38 -0.1(7)
C41 C42 C43 C46 178.5(5)
N5 Cu2 C47 C48 178.5(4)
N6 Cu2 C47 C48 25.3(9)
Cu2 C47 C48 C49 -98.0(5)
N5 Cu2 C48 C47 -3.1(8)
N6 Cu2 C48 C47 -167.3(5)
N5 Cu2 C48 C49 119.8(5)
N6 Cu2 C48 C49 -44.4(5)
C47 Cu2 C48 C49 122.9(7)
C47 C48 C49 C54 11.3(9)
Cu2 C48 C49 C54 -64.9(7)
C47 C48 C49 C50 -170.5(6)
Cu2 C48 C49 C50 113.3(5)
C54 C49 C50 C51 -0.7(9)
C48 C49 C50 C51 -179.0(5)
C49 C50 C51 C52 1.2(10)
C50 C51 C52 C53 -2.7(12)
C51 C52 C53 C54 3.8(14)
C52 C53 C54 C49 -3.3(13)
C50 C49 C54 C53 1.7(10)
C48 C49 C54 C53 179.9(7)
N3 N2 C20 C21 11.1(4)
N6 N5 C47 C48 7.3(5)
